data_4035311
loop_
_publ_author_name
'Zhang, Cheng'
'Chang, Sailan'
'Dong, Shanliang'
'Qiu, Lihua'
'Xu, Xinfang'

_publ_section_title
;
 Acid-Promoted Bicyclization of Diaryl Alkynes: Synthesis of 2 H-Indazoles
 with in Situ Generated Diazonium Salt as Nitrogen Source.
;
_journal_issue 16
_journal_name_full 'The Journal of organic chemistry'
_journal_page_first 9125
_journal_page_last 9136
_journal_paper_doi 10.1021/acs.joc.8b01199
_journal_volume 83
_journal_year 2018
_chemical_formula_moiety 'C17 H15 N3 O2'
_chemical_formula_sum 'C17 H15 N3 O2'
_chemical_formula_weight 293.32
_space_group_crystal_system monoclinic
_space_group_IT_number 14
_space_group_name_Hall '-P 2yn'
_space_group_name_H-M_alt 'P 1 21/n 1'
_atom_sites_solution_hydrogens geom
_atom_sites_solution_primary direct
_atom_sites_solution_secondary difmap
_audit_creation_date 2017-09-19
_audit_creation_method
;
Olex2 1.2-alpha
(compiled 2017.08.10 svn.r3458 for OlexSys, GUI svn.r5381)
;
_cell_angle_alpha 90.00
_cell_angle_beta 99.358(10)
_cell_angle_gamma 90.00
_cell_formula_units_Z 4
_cell_length_a 8.8381(8)
_cell_length_b 10.2546(11)
_cell_length_c 16.1701(19)
_cell_measurement_reflns_used 1602
_cell_measurement_temperature 294.71(10)
_cell_measurement_theta_max 23.6500
_cell_measurement_theta_min 3.2080
_cell_volume 1446.0(3)
_computing_cell_refinement
;
CrysAlisPro, Agilent Technologies,
Version 1.171.36.32 (release 02-08-2013 CrysAlis171 .NET)
(compiled Aug  2 2013,16:46:58)
;
_computing_data_collection
;
CrysAlisPro, Agilent Technologies,
Version 1.171.36.32 (release 02-08-2013 CrysAlis171 .NET)
(compiled Aug  2 2013,16:46:58)
;
_computing_data_reduction
;
CrysAlisPro, Agilent Technologies,
Version 1.171.36.32 (release 02-08-2013 CrysAlis171 .NET)
(compiled Aug  2 2013,16:46:58)
;
_computing_molecular_graphics 'Olex2 (Dolomanov et al., 2009)'
_computing_publication_material 'Olex2 (Dolomanov et al., 2009)'
_computing_structure_refinement 'XL (Sheldrick, 2008)'
_computing_structure_solution 'XS (Sheldrick, 2008)'
_diffrn_ambient_temperature 294.71(10)
_diffrn_detector_area_resol_mean 10.4471
_diffrn_measured_fraction_theta_full 0.999
_diffrn_measured_fraction_theta_max 0.999
_diffrn_measurement_details
;
#__ type_ start__ end____ width___ exp.time_
  1 omega  -17.00   61.00   1.0000   15.0000
omega____ theta____ kappa____ phi______ frames
    -       15.2428  -19.0000 -120.0000 78

#__ type_ start__ end____ width___ exp.time_
  2 omega   -5.00   88.00   1.0000   15.0000
omega____ theta____ kappa____ phi______ frames
    -       15.2428   57.0000 -120.0000 93

#__ type_ start__ end____ width___ exp.time_
  3 omega  -87.00  -60.00   1.0000   15.0000
omega____ theta____ kappa____ phi______ frames
    -      -16.1803  -37.0000  150.0000 27

#__ type_ start__ end____ width___ exp.time_
  4 omega  -92.00  -53.00   1.0000   15.0000
omega____ theta____ kappa____ phi______ frames
    -      -16.1803  178.0000  -90.0000 39
;
_diffrn_measurement_device_type 'Xcalibur, Atlas, Gemini'
_diffrn_measurement_method '\w scans'
_diffrn_orient_matrix_UB_11 -0.0412110000
_diffrn_orient_matrix_UB_12 0.0395097000
_diffrn_orient_matrix_UB_13 -0.0319978000
_diffrn_orient_matrix_UB_21 0.0426758000
_diffrn_orient_matrix_UB_22 -0.0268878000
_diffrn_orient_matrix_UB_23 -0.0294223000
_diffrn_orient_matrix_UB_31 -0.0556246000
_diffrn_orient_matrix_UB_32 -0.0499629000
_diffrn_orient_matrix_UB_33 -0.0094446000
_diffrn_radiation_monochromator graphite
_diffrn_radiation_type MoK\a
_diffrn_radiation_wavelength 0.71073
_diffrn_reflns_av_R_equivalents 0.0554
_diffrn_reflns_av_unetI/netI 0.0852
_diffrn_reflns_limit_h_max 10
_diffrn_reflns_limit_h_min -11
_diffrn_reflns_limit_k_max 12
_diffrn_reflns_limit_k_min -9
_diffrn_reflns_limit_l_max 13
_diffrn_reflns_limit_l_min -20
_diffrn_reflns_number 7591
_diffrn_reflns_theta_full 26.37
_diffrn_reflns_theta_max 26.37
_diffrn_reflns_theta_min 2.84
_diffrn_source 'Enhance (Mo) X-ray Source'
_exptl_absorpt_coefficient_mu 0.091
_exptl_absorpt_correction_T_max 1.00000
_exptl_absorpt_correction_T_min 0.83041
_exptl_absorpt_correction_type multi-scan
_exptl_absorpt_process_details
;
CrysAlisPro, Agilent Technologies,
Version 1.171.36.32 (release 02-08-2013 CrysAlis171 .NET)
(compiled Aug  2 2013,16:46:58)
Empirical absorption correction using spherical harmonics,
 implemented in SCALE3 ABSPACK scaling algorithm.
;
_exptl_crystal_colour 'clear light colourless'
_exptl_crystal_colour_lustre clear
_exptl_crystal_colour_modifier light
_exptl_crystal_colour_primary colourless
_exptl_crystal_density_diffrn 1.347
_exptl_crystal_density_method 'not measured'
_exptl_crystal_description block
_exptl_crystal_F_000 616
_exptl_crystal_size_max 0.4
_exptl_crystal_size_mid 0.3
_exptl_crystal_size_min 0.2
_refine_diff_density_max 0.379
_refine_diff_density_min -0.265
_refine_diff_density_rms 0.050
_refine_ls_extinction_method none
_refine_ls_goodness_of_fit_ref 1.021
_refine_ls_hydrogen_treatment constr
_refine_ls_matrix_type full
_refine_ls_number_parameters 202
_refine_ls_number_reflns 2951
_refine_ls_number_restraints 0
_refine_ls_restrained_S_all 1.021
_refine_ls_R_factor_all 0.1139
_refine_ls_R_factor_gt 0.0553
_refine_ls_shift/su_max 0.000
_refine_ls_shift/su_mean 0.000
_refine_ls_structure_factor_coef Fsqd
_refine_ls_weighting_details 'calc w=1/[\s^2^(Fo^2^)+(0.0412P)^2^+0.0000P] where P=(Fo^2^+2Fc^2^)/3'
_refine_ls_weighting_scheme calc
_refine_ls_wR_factor_gt 0.1065
_refine_ls_wR_factor_ref 0.1346
_reflns_number_gt 1688
_reflns_number_total 2951
_reflns_threshold_expression >2sigma(I)
_cod_data_source_file jo8b01199_si_004.cif
_cod_data_source_block g170918b
_cod_database_code 4035311
_chemical_oxdiff_formula 'C H O N'
_reflns_odcompleteness_completeness 99.82
_reflns_odcompleteness_iscentric 1
_reflns_odcompleteness_theta 28.22
_olex2_refinement_description
;
1. Fixed Uiso
 At 1.2 times of:
  All C(H) groups
 At 1.5 times of:
  All C(H,H,H) groups, All O(H) groups
2.a Aromatic/amide H refined with riding coordinates:
 C2(H2), C3(H3), C4(H4), C5(H5), C13(H13), C14(H14), C15(H15), C16(H16)
2.b Idealised Me refined as rotating group:
 C12(H12A,H12B,H12C), C17(H17A,H17B,H17C)
2.c Idealised tetrahedral OH refined as rotating group:
 O1(H1)
;
_olex2_submission_special_instructions 'No special instructions were received'

loop_
_space_group_symop_id
_space_group_symop_operation_xyz
1 'x, y, z'
2 '-x+1/2, y+1/2, -z+1/2'
3 '-x, -y, -z'
4 'x-1/2, -y-1/2, z-1/2'

loop_
_atom_site_label
_atom_site_type_symbol
_atom_site_fract_x
_atom_site_fract_y
_atom_site_fract_z
_atom_site_U_iso_or_equiv
_atom_site_adp_type
_atom_site_occupancy
_atom_site_calc_flag
_atom_site_refinement_flags_posn
O1 O 0.58642(17) 0.52369(16) 0.12048(11) 0.0417(5) Uani 1 d .
H1 H 0.5101 0.5244 0.0841 0.063 Uiso 1 calc GR
O2 O 1.07000(18) 0.11375(18) 0.08394(12) 0.0507(5) Uani 1 d .
N1 N 0.6912(2) 0.4307(2) -0.01839(13) 0.0381(6) Uani 1 d .
N2 N 0.74392(19) 0.38351(19) 0.05834(13) 0.0334(5) Uani 1 d .
N3 N 1.0386(2) 0.1654(2) 0.15837(14) 0.0426(6) Uani 1 d .
C1 C 0.8027(2) 0.4021(2) -0.06400(17) 0.0345(6) Uani 1 d .
C2 C 0.8046(3) 0.4334(2) -0.14842(18) 0.0410(7) Uani 1 d .
H2 H 0.7217 0.4747 -0.1807 0.049 Uiso 1 calc R
C3 C 0.9314(3) 0.4011(2) -0.18133(18) 0.0443(7) Uani 1 d .
H3 H 0.9348 0.4202 -0.2372 0.053 Uiso 1 calc R
C4 C 1.0585(3) 0.3392(2) -0.13256(18) 0.0429(7) Uani 1 d .
H4 H 1.1449 0.3214 -0.1567 0.051 Uiso 1 calc R
C5 C 1.0579(3) 0.3050(2) -0.05172(18) 0.0390(7) Uani 1 d .
H5 H 1.1420 0.2634 -0.0207 0.047 Uiso 1 calc R
C6 C 0.9257(2) 0.3342(2) -0.01529(16) 0.0328(6) Uani 1 d .
C7 C 0.8817(2) 0.3214(2) 0.06382(16) 0.0322(6) Uani 1 d .
C8 C 0.9445(2) 0.2638(2) 0.14479(17) 0.0345(6) Uani 1 d .
C9 C 0.8932(2) 0.3196(2) 0.21909(16) 0.0346(6) Uani 1 d .
C10 C 0.7562(2) 0.3899(2) 0.20993(16) 0.0335(6) Uani 1 d .
C11 C 0.6504(2) 0.3996(2) 0.12609(17) 0.0364(6) Uani 1 d .
C12 C 0.5280(3) 0.2927(3) 0.11598(17) 0.0463(7) Uani 1 d .
H12A H 0.4653 0.3019 0.1588 0.069 Uiso 1 calc GR
H12B H 0.5768 0.2087 0.1209 0.069 Uiso 1 calc GR
H12C H 0.4652 0.3002 0.0619 0.069 Uiso 1 calc GR
C13 C 0.7116(3) 0.4488(2) 0.27952(17) 0.0419(7) Uani 1 d .
H13 H 0.6211 0.4968 0.2733 0.050 Uiso 1 calc R
C14 C 0.7999(3) 0.4370(3) 0.35764(18) 0.0475(7) Uani 1 d .
H14 H 0.7690 0.4771 0.4037 0.057 Uiso 1 calc R
C15 C 0.9345(3) 0.3657(3) 0.36759(18) 0.0462(7) Uani 1 d .
H15 H 0.9934 0.3571 0.4205 0.055 Uiso 1 calc R
C16 C 0.9814(3) 0.3075(2) 0.29943(18) 0.0417(7) Uani 1 d .
H16 H 1.0721 0.2597 0.3065 0.050 Uiso 1 calc R
C17 C 1.1689(3) 0.0031(3) 0.1024(2) 0.0593(9) Uani 1 d .
H17A H 1.1751 -0.0435 0.0516 0.089 Uiso 1 calc GR
H17B H 1.1285 -0.0533 0.1409 0.089 Uiso 1 calc GR
H17C H 1.2694 0.0321 0.1272 0.089 Uiso 1 calc GR

loop_
_atom_site_aniso_label
_atom_site_aniso_U_11
_atom_site_aniso_U_22
_atom_site_aniso_U_33
_atom_site_aniso_U_23
_atom_site_aniso_U_13
_atom_site_aniso_U_12
O1 0.0368(9) 0.0397(10) 0.0472(13) -0.0041(9) 0.0022(8) 0.0102(8)
O2 0.0578(11) 0.0535(12) 0.0402(12) 0.0039(10) 0.0063(9) 0.0191(10)
N1 0.0324(10) 0.0442(13) 0.0369(14) 0.0020(11) 0.0028(10) 0.0055(9)
N2 0.0288(10) 0.0387(12) 0.0327(13) 0.0001(10) 0.0049(9) 0.0056(9)
N3 0.0396(11) 0.0455(13) 0.0438(15) -0.0037(12) 0.0100(10) 0.0027(10)
C1 0.0297(12) 0.0357(14) 0.0371(16) -0.0019(13) 0.0029(11) -0.0016(11)
C2 0.0355(13) 0.0440(16) 0.0410(17) 0.0012(14) -0.0010(12) 0.0013(12)
C3 0.0501(15) 0.0435(16) 0.0399(17) 0.0023(14) 0.0097(13) -0.0062(13)
C4 0.0408(13) 0.0413(16) 0.0500(19) -0.0006(15) 0.0180(13) 0.0002(12)
C5 0.0323(12) 0.0373(15) 0.0476(18) 0.0023(14) 0.0076(12) 0.0030(11)
C6 0.0294(11) 0.0307(13) 0.0375(16) -0.0013(12) 0.0027(11) -0.0029(10)
C7 0.0268(11) 0.0310(13) 0.0382(16) -0.0018(13) 0.0037(11) 0.0039(10)
C8 0.0262(11) 0.0303(13) 0.0459(17) 0.0033(13) 0.0023(11) 0.0023(10)
C9 0.0341(12) 0.0300(13) 0.0396(17) 0.0034(12) 0.0059(12) -0.0027(11)
C10 0.0319(12) 0.0312(13) 0.0375(16) 0.0010(13) 0.0060(11) -0.0025(11)
C11 0.0329(12) 0.0354(14) 0.0414(17) -0.0030(13) 0.0077(12) 0.0015(11)
C12 0.0369(13) 0.0490(17) 0.054(2) -0.0023(15) 0.0085(13) -0.0050(12)
C13 0.0451(14) 0.0397(15) 0.0420(18) -0.0022(14) 0.0105(13) 0.0013(12)
C14 0.0593(16) 0.0442(16) 0.0415(18) -0.0046(15) 0.0159(14) -0.0082(14)
C15 0.0540(16) 0.0454(17) 0.0375(18) 0.0035(15) 0.0024(14) -0.0091(14)
C16 0.0404(13) 0.0372(15) 0.0455(18) 0.0076(14) 0.0015(13) -0.0024(12)
C17 0.0614(17) 0.0476(17) 0.069(2) -0.0019(17) 0.0101(16) 0.0252(15)

loop_
_atom_type_symbol
_atom_type_description
_atom_type_scat_dispersion_real
_atom_type_scat_dispersion_imag
_atom_type_scat_source
C C 0.0033 0.0016 'International Tables Vol C Tables 4.2.6.8 and 6.1.1.4'
H H 0.0000 0.0000 'International Tables Vol C Tables 4.2.6.8 and 6.1.1.4'
N N 0.0061 0.0033 'International Tables Vol C Tables 4.2.6.8 and 6.1.1.4'
O O 0.0106 0.0060 'International Tables Vol C Tables 4.2.6.8 and 6.1.1.4'

loop_
_geom_angle_atom_site_label_1
_geom_angle_atom_site_label_2
_geom_angle_atom_site_label_3
_geom_angle
N3 O2 C17 108.9(2)
N2 N1 C1 104.56(18)
N1 N2 C7 113.6(2)
N1 N2 C11 119.38(18)
C7 N2 C11 127.0(2)
C8 N3 O2 111.3(2)
N1 C1 C2 127.2(2)
N1 C1 C6 111.3(2)
C2 C1 C6 121.5(2)
C3 C2 C1 117.8(2)
C2 C3 C4 121.5(3)
C5 C4 C3 121.8(2)
C4 C5 C6 118.5(2)
C1 C6 C5 118.7(2)
C7 C6 C1 104.6(2)
C7 C6 C5 136.5(2)
N2 C7 C6 105.9(2)
N2 C7 C8 116.9(2)
C6 C7 C8 137.2(2)
N3 C8 C7 127.1(3)
N3 C8 C9 116.0(2)
C7 C8 C9 117.0(2)
C10 C9 C8 119.5(2)
C10 C9 C16 119.0(3)
C16 C9 C8 121.5(2)
C9 C10 C11 121.7(2)
C13 C10 C9 119.6(2)
C13 C10 C11 118.6(2)
O1 C11 N2 108.8(2)
O1 C11 C10 107.6(2)
O1 C11 C12 112.11(18)
N2 C11 C10 108.37(18)
N2 C11 C12 108.1(2)
C10 C11 C12 111.7(2)
C14 C13 C10 120.7(2)
C13 C14 C15 120.1(3)
C16 C15 C14 120.1(2)
C15 C16 C9 120.5(2)

loop_
_geom_bond_atom_site_label_1
_geom_bond_atom_site_label_2
_geom_bond_distance
O1 C11 1.390(3)
O2 N3 1.384(3)
O2 C17 1.434(3)
N1 N2 1.342(3)
N1 C1 1.356(3)
N2 C7 1.364(3)
N2 C11 1.485(3)
N3 C8 1.304(3)
C1 C2 1.405(4)
C1 C6 1.417(3)
C2 C3 1.357(4)
C3 C4 1.414(3)
C4 C5 1.354(4)
C5 C6 1.423(3)
C6 C7 1.403(3)
C7 C8 1.461(3)
C8 C9 1.467(3)
C9 C10 1.396(3)
C9 C16 1.408(3)
C10 C11 1.520(3)
C10 C13 1.390(4)
C11 C12 1.530(3)
C13 C14 1.378(3)
C14 C15 1.383(3)
C15 C16 1.375(4)
